data_7718016
loop_
_publ_author_name
'Haynes, Matthew D.'
'O'Reilly, Andrea'
'Poole, Alice J. M.'
'Roper, Aisling F.'
'Thum, Stefan'
'Morris, Louis J.'
'Coles, Martyn P.'
'Fulton, J. Robin'
'Harder, Sjoerd'
'Turner, Zo&#xeb; R'
'O'Hare, Dermot'

_publ_section_title
;
 Heavier alkaline earth and heterobimetallic s-block "ate" complexes of a
 di(amido)siloxane ligand: solid-state structure and dynamic
 solution-phase behaviour.
;
_journal_issue 11
_journal_name_full 'Dalton transactions (Cambridge, England : 2003)'
_journal_page_first 4542
_journal_page_last 4555
_journal_paper_doi 10.1039/d5dt00044k
_journal_volume 54
_journal_year 2025
_chemical_formula_moiety 'C66 H114 Mg2 N4 O3 Si4'
_chemical_formula_sum 'C66 H114 Mg2 N4 O3 Si4'
_chemical_formula_weight 1172.59
_space_group_crystal_system monoclinic
_space_group_IT_number 14
_space_group_name_Hall '-P 2yn'
_space_group_name_H-M_alt 'P 1 21/n 1'
_atom_sites_solution_hydrogens geom
_audit_creation_method SHELXL-2018/3
_audit_update_record
;
2024-12-18 deposited with the CCDC.	2025-02-06 downloaded from the CCDC.
;
_cell_angle_alpha 90
_cell_angle_beta 103.0220(10)
_cell_angle_gamma 90
_cell_formula_units_Z 4
_cell_length_a 13.29920(10)
_cell_length_b 35.7370(3)
_cell_length_c 15.6209(2)
_cell_measurement_reflns_used 25948
_cell_measurement_temperature 120(2)
_cell_measurement_theta_max 72.337
_cell_measurement_theta_min 4.649
_cell_volume 7233.28(13)
_computing_cell_refinement 'CrysAlisPro 1.171.40.53 (Rigaku OD, 2019)'
_computing_data_collection 'CrysAlisPro 1.171.40.53 (Rigaku OD, 2019)'
_computing_data_reduction 'CrysAlisPro 1.171.40.53 (Rigaku OD, 2019)'
_computing_molecular_graphics 'Ortep for Windows (Farrugia, 2012)'
_computing_publication_material 'WinGX publication routines (Farrugia, 2012)'
_computing_structure_refinement 'SHELXL-2018/3 (Sheldrick, 2018)'
_computing_structure_solution 'SHELXT-2018/2 (Sheldrick, 2015)'
_diffrn_ambient_environment N~2~
_diffrn_ambient_temperature 119.99(10)
_diffrn_detector 'CCD plate'
_diffrn_detector_area_resol_mean 8.0856
_diffrn_detector_type EosS2
_diffrn_measured_fraction_theta_full 0.9772
_diffrn_measured_fraction_theta_max 0.9925
_diffrn_measurement_device 'four-circle diffractometer'
_diffrn_measurement_device_type 'SuperNova, Dual, Cu at home/near, EosS2'
_diffrn_measurement_method '\w scans'
_diffrn_orient_matrix_type 'CrysAlisPro convention (1999,Acta A55,543-557)'
_diffrn_orient_matrix_UB_11 -0.0815863
_diffrn_orient_matrix_UB_12 -0.0307686
_diffrn_orient_matrix_UB_13 -0.0017674
_diffrn_orient_matrix_UB_21 0.0060434
_diffrn_orient_matrix_UB_22 -0.0103538
_diffrn_orient_matrix_UB_23 -0.0944888
_diffrn_orient_matrix_UB_31 0.0862052
_diffrn_orient_matrix_UB_32 -0.0283708
_diffrn_orient_matrix_UB_33 0.0363039
_diffrn_radiation_monochromator mirror
_diffrn_radiation_probe x-ray
_diffrn_radiation_type 'Cu K\a'
_diffrn_radiation_wavelength 1.54184
_diffrn_reflns_av_R_equivalents 0.0236
_diffrn_reflns_av_unetI/netI 0.0372
_diffrn_reflns_Laue_measured_fraction_full 1
_diffrn_reflns_Laue_measured_fraction_max 0.993
_diffrn_reflns_limit_h_max 16
_diffrn_reflns_limit_h_min -15
_diffrn_reflns_limit_k_max 43
_diffrn_reflns_limit_k_min -43
_diffrn_reflns_limit_l_max 19
_diffrn_reflns_limit_l_min -19
_diffrn_reflns_number 52183
_diffrn_reflns_point_group_measured_fraction_full 1
_diffrn_reflns_point_group_measured_fraction_max 0.993
_diffrn_reflns_theta_full 73.1113
_diffrn_reflns_theta_max 72.368
_diffrn_reflns_theta_min 3.6285
_diffrn_source 'micro-focus sealed X-ray tube'
_diffrn_source_type 'SuperNova (Cu) X-ray Source'
_diffrn_standards_number 0
_exptl_absorpt_coefficient_mu 1.256
_exptl_absorpt_correction_T_max 1
_exptl_absorpt_correction_T_min 0.577
_exptl_absorpt_correction_type gaussian
_exptl_absorpt_process_details
;
        CrysAlisPro 1.171.40.53 (Rigaku Oxford Diffraction, 2019)
        Numerical absorption correction based on gaussian integration over
                        a multifaceted crystal model
        Empirical absorption correction using spherical harmonics,
 implemented in SCALE3 ABSPACK scaling algorithm.
;
_exptl_crystal_colour colourless
_exptl_crystal_density_diffrn 1.077
_exptl_crystal_density_method 'not measured'
_exptl_crystal_description block
_exptl_crystal_F_000 2652
_exptl_crystal_size_max 0.373
_exptl_crystal_size_mid 0.212
_exptl_crystal_size_min 0.157
_refine_diff_density_max 1.116
_refine_diff_density_min -0.770
_refine_diff_density_rms 0.060
_refine_ls_extinction_method none
_refine_ls_goodness_of_fit_ref 1.033
_refine_ls_hydrogen_treatment constr
_refine_ls_matrix_type full
_refine_ls_number_parameters 716
_refine_ls_number_reflns 14216
_refine_ls_number_restraints 0
_refine_ls_restrained_S_all 1.033
_refine_ls_R_factor_all 0.0565
_refine_ls_R_factor_gt 0.0528
_refine_ls_shift/su_max 0.001
_refine_ls_shift/su_mean 0.000
_refine_ls_structure_factor_coef Fsqd
_refine_ls_weighting_details 'w=1/[\s^2^(Fo^2^)+(0.0737P)^2^+8.0561P] where P=(Fo^2^+2Fc^2^)/3'
_refine_ls_weighting_scheme calc
_refine_ls_wR_factor_gt 0.1466
_refine_ls_wR_factor_ref 0.1499
_reflns_Friedel_coverage 0
_reflns_number_gt 13055
_reflns_number_total 14216
_reflns_threshold_expression 'I > 2\s(I)'
_cod_data_source_file d5dt00044k2.cif
_cod_data_source_block X24-SAB008
_cod_depositor_comments 'Adding full bibliography for 7718002--7718016.cif.'
_cod_original_sg_symbol_H-M 'P 21/n'
_cod_database_code 7718016
_shelx_shelxl_version_number 2018/3
_shelx_space_group_comment
;
The symmetry employed for this shelxl refinement is uniquely defined
by the following loop, which should always be used as a source of
symmetry information in preference to the above space-group names.
They are only intended as comments.
;
_platon_squeeze_void_probe_radius 1.20

loop_
_space_group_symop_operation_xyz
'x, y, z'
'-x+1/2, y+1/2, -z+1/2'
'-x, -y, -z'
'x-1/2, -y-1/2, z-1/2'

loop_
_atom_site_label
_atom_site_type_symbol
_atom_site_fract_x
_atom_site_fract_y
_atom_site_fract_z
_atom_site_U_iso_or_equiv
_atom_site_adp_type
_atom_site_occupancy
_atom_site_site_symmetry_order
_atom_site_calc_flag
_atom_site_refinement_flags_posn
_atom_site_refinement_flags_adp
_atom_site_refinement_flags_occupancy
_atom_site_disorder_assembly
_atom_site_disorder_group
Si1 Si 0.20878(4) 0.29007(2) 0.80194(4) 0.02388(13) Uani 1 1 d . . . . .
Si2 Si 0.35418(4) 0.29867(2) 0.66990(3) 0.01963(12) Uani 1 1 d . . . . .
Si3 Si 0.40713(4) 0.44531(2) 0.57538(4) 0.02345(13) Uani 1 1 d . . . . .
Si4 Si 0.33414(5) 0.42692(2) 0.74828(4) 0.02516(13) Uani 1 1 d . . . . .
Mg1 Mg 0.34452(5) 0.34807(2) 0.86241(4) 0.02049(14) Uani 1 1 d . . . . .
Mg2 Mg 0.37169(5) 0.37121(2) 0.57885(4) 0.02229(15) Uani 1 1 d . . . . .
O1 O 0.30666(11) 0.30793(4) 0.75956(9) 0.0218(3) Uani 1 1 d . . . . .
O2 O 0.37603(11) 0.41778(4) 0.65515(9) 0.0237(3) Uani 1 1 d . . . . .
O3 O 0.47061(12) 0.32511(4) 0.94612(10) 0.0316(3) Uani 1 1 d . . . . .
N1 N 0.21649(13) 0.32165(5) 0.88292(11) 0.0228(3) Uani 1 1 d . . . . .
N2 N 0.29931(13) 0.32318(5) 0.57885(11) 0.0208(3) Uani 1 1 d . . . . .
N3 N 0.42727(13) 0.40896(5) 0.51203(11) 0.0226(3) Uani 1 1 d . . . . .
N4 N 0.39162(14) 0.39926(5) 0.83317(11) 0.0231(3) Uani 1 1 d . . . . .
C1 C 0.15231(16) 0.32474(6) 0.94415(14) 0.0245(4) Uani 1 1 d . . . . .
C2 C 0.17980(18) 0.30766(6) 1.02834(14) 0.0283(4) Uani 1 1 d . . . . .
C3 C 0.1193(2) 0.31373(7) 1.08960(16) 0.0373(5) Uani 1 1 d . . . . .
H3 H 0.138873 0.302358 1.145861 0.045 Uiso 1 1 calc R U . . .
C4 C 0.0320(2) 0.33576(8) 1.07059(17) 0.0422(6) Uani 1 1 d . . . . .
H4 H -0.007772 0.339773 1.113200 0.051 Uiso 1 1 calc R U . . .
C5 C 0.0036(2) 0.35188(7) 0.98832(18) 0.0381(5) Uani 1 1 d . . . . .
H5 H -0.057106 0.366735 0.974425 0.046 Uiso 1 1 calc R U . . .
C6 C 0.06164(18) 0.34697(6) 0.92499(15) 0.0299(5) Uani 1 1 d . . . . .
C7 C 0.27393(19) 0.28319(7) 1.05659(14) 0.0327(5) Uani 1 1 d . . . . .
H7 H 0.313140 0.283639 1.008981 0.039 Uiso 1 1 calc R U . . .
C8 C 0.3457(2) 0.29731(8) 1.14152(16) 0.0416(6) Uani 1 1 d . . . . .
H8C H 0.363810 0.323509 1.134089 0.062 Uiso 1 1 calc R U . . .
H8B H 0.408623 0.282105 1.154586 0.062 Uiso 1 1 calc R U . . .
H8A H 0.310497 0.295345 1.190107 0.062 Uiso 1 1 calc R U . . .
C9 C 0.2444(3) 0.24238(8) 1.07029(19) 0.0483(7) Uani 1 1 d . . . . .
H9C H 0.209200 0.241117 1.118964 0.072 Uiso 1 1 calc R U . . .
H9B H 0.306971 0.226975 1.084132 0.072 Uiso 1 1 calc R U . . .
H9A H 0.198375 0.233047 1.016517 0.072 Uiso 1 1 calc R U . . .
C10 C 0.02393(19) 0.36617(7) 0.83654(18) 0.0384(6) Uani 1 1 d . . . . .
H10 H 0.077527 0.362678 0.801455 0.046 Uiso 1 1 calc R U . . .
C11 C -0.0773(2) 0.34844(10) 0.7853(2) 0.0527(8) Uani 1 1 d . . . . .
H11C H -0.066951 0.321558 0.778291 0.079 Uiso 1 1 calc R U . . .
H11B H -0.097765 0.360174 0.727241 0.079 Uiso 1 1 calc R U . . .
H11A H -0.131577 0.352297 0.817628 0.079 Uiso 1 1 calc R U . . .
C12 C 0.0088(3) 0.40821(9) 0.8475(3) 0.0589(9) Uani 1 1 d . . . . .
H12C H -0.045532 0.412280 0.879651 0.088 Uiso 1 1 calc R U . . .
H12B H -0.011084 0.419992 0.789471 0.088 Uiso 1 1 calc R U . . .
H12A H 0.073498 0.419287 0.880334 0.088 Uiso 1 1 calc R U . . .
C13 C 0.2373(2) 0.24018(6) 0.83583(16) 0.0361(5) Uani 1 1 d . . . . .
H13C H 0.306016 0.238551 0.874884 0.054 Uiso 1 1 calc R U . . .
H13B H 0.235095 0.224769 0.783556 0.054 Uiso 1 1 calc R U . . .
H13A H 0.185555 0.231142 0.866759 0.054 Uiso 1 1 calc R U . . .
C14 C 0.09121(19) 0.28786(8) 0.71168(17) 0.0399(6) Uani 1 1 d . . . . .
H14C H 0.036986 0.274126 0.731703 0.060 Uiso 1 1 calc R U . . .
H14B H 0.107329 0.274990 0.661011 0.060 Uiso 1 1 calc R U . . .
H14A H 0.067242 0.313297 0.694668 0.060 Uiso 1 1 calc R U . . .
C15 C 0.48878(17) 0.31745(7) 0.70405(14) 0.0314(5) Uani 1 1 d . . . . .
H15C H 0.524702 0.313741 0.656393 0.047 Uiso 1 1 calc R U . . .
H15B H 0.525812 0.304214 0.756704 0.047 Uiso 1 1 calc R U . . .
H15A H 0.486227 0.344231 0.716921 0.047 Uiso 1 1 calc R U . . .
C16 C 0.35382(18) 0.24689(6) 0.65745(15) 0.0296(5) Uani 1 1 d . . . . .
H16C H 0.283489 0.238314 0.631791 0.044 Uiso 1 1 calc R U . . .
H16B H 0.378378 0.235250 0.715198 0.044 Uiso 1 1 calc R U . . .
H16A H 0.399402 0.239816 0.618820 0.044 Uiso 1 1 calc R U . . .
C17 C 0.23581(15) 0.31011(5) 0.49802(12) 0.0212(4) Uani 1 1 d . . . . .
C18 C 0.27828(16) 0.28795(6) 0.43947(13) 0.0241(4) Uani 1 1 d . . . . .
C19 C 0.21450(18) 0.27600(6) 0.36008(14) 0.0296(5) Uani 1 1 d . . . . .
H19 H 0.242765 0.260640 0.321753 0.036 Uiso 1 1 calc R U . . .
C20 C 0.11184(18) 0.28596(7) 0.33618(14) 0.0335(5) Uani 1 1 d . . . . .
H20 H 0.069656 0.277272 0.282487 0.040 Uiso 1 1 calc R U . . .
C21 C 0.07108(17) 0.30874(7) 0.39136(15) 0.0320(5) Uani 1 1 d . . . . .
H21 H 0.000733 0.316078 0.374405 0.038 Uiso 1 1 calc R U . . .
C22 C 0.13117(16) 0.32124(6) 0.47171(14) 0.0257(4) Uani 1 1 d . . . . .
C23 C 0.39252(17) 0.27936(6) 0.45492(14) 0.0277(4) Uani 1 1 d . . . . .
H23 H 0.423129 0.282200 0.519198 0.033 Uiso 1 1 calc R U . . .
C24 C 0.44528(18) 0.30771(8) 0.40587(17) 0.0373(5) Uani 1 1 d . . . . .
H24C H 0.415275 0.305965 0.342660 0.056 Uiso 1 1 calc R U . . .
H24B H 0.519323 0.302264 0.417166 0.056 Uiso 1 1 calc R U . . .
H24A H 0.434975 0.333032 0.426402 0.056 Uiso 1 1 calc R U . . .
C25 C 0.4152(2) 0.23957(8) 0.4284(2) 0.0468(7) Uani 1 1 d . . . . .
H25C H 0.377582 0.221608 0.456780 0.070 Uiso 1 1 calc R U . . .
H25B H 0.489490 0.234675 0.446856 0.070 Uiso 1 1 calc R U . . .
H25A H 0.393230 0.236948 0.364411 0.070 Uiso 1 1 calc R U . . .
C26 C 0.08532(17) 0.34933(7) 0.52443(15) 0.0316(5) Uani 1 1 d . . . . .
H26 H 0.125089 0.348044 0.586838 0.038 Uiso 1 1 calc R U . . .
C27 C 0.0993(2) 0.38868(7) 0.48924(18) 0.0422(6) Uani 1 1 d . . . . .
H27C H 0.173045 0.393925 0.496327 0.063 Uiso 1 1 calc R U . . .
H27B H 0.068800 0.407211 0.522101 0.063 Uiso 1 1 calc R U . . .
H27A H 0.064961 0.390006 0.426832 0.063 Uiso 1 1 calc R U . . .
C28 C -0.0289(2) 0.34266(10) 0.52309(19) 0.0472(7) Uani 1 1 d . . . . .
H28C H -0.070689 0.348105 0.464299 0.071 Uiso 1 1 calc R U . . .
H28B H -0.049975 0.359106 0.566084 0.071 Uiso 1 1 calc R U . . .
H28A H -0.038935 0.316500 0.538020 0.071 Uiso 1 1 calc R U . . .
C29 C 0.47488(16) 0.41115(6) 0.43976(13) 0.0231(4) Uani 1 1 d . . . . .
C30 C 0.41496(17) 0.41666(6) 0.35368(14) 0.0270(4) Uani 1 1 d . . . . .
C31 C 0.46410(19) 0.41784(8) 0.28383(15) 0.0377(5) Uani 1 1 d . . . . .
H31 H 0.423965 0.421389 0.225893 0.045 Uiso 1 1 calc R U . . .
C32 C 0.5695(2) 0.41398(9) 0.29679(17) 0.0451(6) Uani 1 1 d . . . . .
H32 H 0.601553 0.415253 0.248308 0.054 Uiso 1 1 calc R U . . .
C33 C 0.62846(19) 0.40826(8) 0.38067(17) 0.0395(6) Uani 1 1 d . . . . .
H33 H 0.701011 0.405208 0.389243 0.047 Uiso 1 1 calc R U . . .
C34 C 0.58325(17) 0.40688(6) 0.45289(14) 0.0280(4) Uani 1 1 d . . . . .
C35 C 0.29808(17) 0.42027(6) 0.33487(14) 0.0278(4) Uani 1 1 d . . . . .
H35 H 0.278524 0.424216 0.392390 0.033 Uiso 1 1 calc R U . . .
C36 C 0.24497(19) 0.38429(7) 0.29440(17) 0.0372(5) Uani 1 1 d . . . . .
H36C H 0.266459 0.378672 0.239759 0.056 Uiso 1 1 calc R U . . .
H36B H 0.169943 0.387665 0.281767 0.056 Uiso 1 1 calc R U . . .
H36A H 0.264569 0.363535 0.335802 0.056 Uiso 1 1 calc R U . . .
C37 C 0.25849(19) 0.45393(7) 0.27660(17) 0.0380(5) Uani 1 1 d . . . . .
H37C H 0.294558 0.476568 0.302439 0.057 Uiso 1 1 calc R U . . .
H37B H 0.184207 0.456860 0.272087 0.057 Uiso 1 1 calc R U . . .
H37A H 0.271307 0.449935 0.217908 0.057 Uiso 1 1 calc R U . . .
C38 C 0.65076(17) 0.39836(6) 0.54333(15) 0.0295(5) Uani 1 1 d . . . . .
H38 H 0.610594 0.405117 0.588058 0.035 Uiso 1 1 calc R U . . .
C39 C 0.6752(2) 0.35655(7) 0.55279(18) 0.0410(6) Uani 1 1 d . . . . .
H39C H 0.713844 0.349045 0.509093 0.061 Uiso 1 1 calc R U . . .
H39B H 0.610651 0.342305 0.543437 0.061 Uiso 1 1 calc R U . . .
H39A H 0.716695 0.351496 0.611907 0.061 Uiso 1 1 calc R U . . .
C40 C 0.75117(19) 0.42080(7) 0.56413(18) 0.0382(5) Uani 1 1 d . . . . .
H40C H 0.793547 0.413942 0.522727 0.057 Uiso 1 1 calc R U . . .
H40B H 0.789040 0.415249 0.624198 0.057 Uiso 1 1 calc R U . . .
H40A H 0.735292 0.447593 0.558817 0.057 Uiso 1 1 calc R U . . .
C41 C 0.2936(2) 0.47575(6) 0.52961(16) 0.0338(5) Uani 1 1 d . . . . .
H41C H 0.299152 0.485373 0.472118 0.051 Uiso 1 1 calc R U . . .
H41B H 0.291994 0.496748 0.569654 0.051 Uiso 1 1 calc R U . . .
H41A H 0.229969 0.461117 0.523058 0.051 Uiso 1 1 calc R U . . .
C42 C 0.5198(2) 0.47603(6) 0.61798(16) 0.0351(5) Uani 1 1 d . . . . .
H42C H 0.569949 0.462661 0.663279 0.053 Uiso 1 1 calc R U . . .
H42B H 0.496871 0.498671 0.643401 0.053 Uiso 1 1 calc R U . . .
H42A H 0.552213 0.482972 0.569765 0.053 Uiso 1 1 calc R U . . .
C43 C 0.3580(3) 0.47743(7) 0.77333(17) 0.0463(7) Uani 1 1 d . . . . .
H43C H 0.324488 0.484764 0.820585 0.069 Uiso 1 1 calc R U . . .
H43B H 0.329634 0.492261 0.720660 0.069 Uiso 1 1 calc R U . . .
H43A H 0.432440 0.481884 0.791958 0.069 Uiso 1 1 calc R U . . .
C44 C 0.1939(2) 0.41662(8) 0.71353(16) 0.0413(6) Uani 1 1 d . . . . .
H44C H 0.183910 0.389767 0.701972 0.062 Uiso 1 1 calc R U . . .
H44B H 0.164155 0.430693 0.659967 0.062 Uiso 1 1 calc R U . . .
H44A H 0.159682 0.423969 0.760327 0.062 Uiso 1 1 calc R U . . .
C45 C 0.46021(19) 0.41674(6) 0.90607(14) 0.0286(5) Uani 1 1 d . . . . .
C46 C 0.5668(2) 0.42050(7) 0.91000(15) 0.0347(5) Uani 1 1 d . . . . .
C47 C 0.6319(3) 0.43446(8) 0.98609(17) 0.0493(7) Uani 1 1 d . . . . .
H47 H 0.703914 0.436287 0.989052 0.059 Uiso 1 1 calc R U . . .
C48 C 0.5936(3) 0.44566(9) 1.05709(17) 0.0571(9) Uani 1 1 d . . . . .
H48 H 0.639216 0.454292 1.109186 0.069 Uiso 1 1 calc R U . . .
C49 C 0.4896(3) 0.44427(7) 1.05207(16) 0.0504(8) Uani 1 1 d . . . . .
H49 H 0.463379 0.452994 1.100225 0.060 Uiso 1 1 calc R U . . .
C50 C 0.4209(2) 0.43028(6) 0.97760(15) 0.0364(6) Uani 1 1 d . . . . .
C51 C 0.61497(19) 0.40823(8) 0.83507(15) 0.0374(5) Uani 1 1 d . . . . .
H51 H 0.558448 0.405818 0.780987 0.045 Uiso 1 1 calc R U . . .
C52 C 0.6658(2) 0.36993(9) 0.85492(18) 0.0465(6) Uani 1 1 d . . . . .
H52C H 0.723448 0.371827 0.906377 0.070 Uiso 1 1 calc R U . . .
H52B H 0.691586 0.361425 0.804187 0.070 Uiso 1 1 calc R U . . .
H52A H 0.615050 0.351969 0.866947 0.070 Uiso 1 1 calc R U . . .
C53 C 0.6937(2) 0.43660(10) 0.81594(18) 0.0528(8) Uani 1 1 d . . . . .
H53C H 0.663278 0.461713 0.810940 0.079 Uiso 1 1 calc R U . . .
H53B H 0.712527 0.429995 0.760708 0.079 Uiso 1 1 calc R U . . .
H53A H 0.755484 0.436228 0.863937 0.079 Uiso 1 1 calc R U . . .
C54 C 0.3069(2) 0.42946(7) 0.97688(16) 0.0397(6) Uani 1 1 d . . . . .
H54 H 0.268442 0.423137 0.915903 0.048 Uiso 1 1 calc R U . . .
C55 C 0.2833(2) 0.39930(7) 1.03835(16) 0.0414(6) Uani 1 1 d . . . . .
H55C H 0.302172 0.374752 1.018783 0.062 Uiso 1 1 calc R U . . .
H55B H 0.209428 0.399605 1.037662 0.062 Uiso 1 1 calc R U . . .
H55A H 0.323103 0.404113 1.098179 0.062 Uiso 1 1 calc R U . . .
C56 C 0.2664(4) 0.46735(9) 1.0018(3) 0.0767(13) Uani 1 1 d . . . . .
H56C H 0.191940 0.465622 0.997656 0.115 Uiso 1 1 calc R U . . .
H56B H 0.280126 0.486732 0.961540 0.115 Uiso 1 1 calc R U . . .
H56A H 0.301479 0.473822 1.062123 0.115 Uiso 1 1 calc R U . . .
C60 C 0.53008(19) 0.34053(7) 1.02916(14) 0.0322(5) Uani 1 1 d . . . . .
H60B H 0.484038 0.346820 1.068817 0.039 Uiso 1 1 calc R U . A 1
H60A H 0.567352 0.363428 1.018486 0.039 Uiso 1 1 calc R U . A 1
C61 C 0.9724(4) 0.48554(15) 0.6238(4) 0.0979(15) Uiso 1 1 d . . . . .
H61C H 0.984108 0.468090 0.578636 0.147 Uiso 1 1 calc R U . . .
H61B H 0.974604 0.471871 0.678590 0.147 Uiso 1 1 calc R U . . .
H61A H 0.904700 0.497398 0.604164 0.147 Uiso 1 1 calc R U . . .
C62 C 1.0548(6) 0.5150(2) 0.6392(5) 0.134(2) Uiso 1 1 d . . . . .
H62B H 1.122595 0.502378 0.656836 0.161 Uiso 1 1 calc R U . . .
H62A H 1.052927 0.527819 0.582662 0.161 Uiso 1 1 calc R U . . .
C63 C 1.0490(4) 0.54294(13) 0.7038(3) 0.0824(12) Uiso 1 1 d . . . . .
H63B H 1.044882 0.529525 0.758419 0.099 Uiso 1 1 calc R U . . .
H63A H 0.982357 0.556105 0.683521 0.099 Uiso 1 1 calc R U . . .
C64 C 1.1283(5) 0.57164(17) 0.7283(4) 0.1092(17) Uiso 1 1 d . . . . .
H64B H 1.190067 0.559049 0.763830 0.131 Uiso 1 1 calc R U . . .
H64A H 1.146686 0.579863 0.673263 0.131 Uiso 1 1 calc R U . . .
C65 C 1.1134(6) 0.6041(2) 0.7739(5) 0.144(3) Uiso 1 1 d . . . . .
H65B H 1.099052 0.595835 0.830415 0.173 Uiso 1 1 calc R U . . .
H65A H 1.049088 0.615808 0.740140 0.173 Uiso 1 1 calc R U . . .
C66 C 1.1877(6) 0.6332(2) 0.7941(5) 0.144(3) Uiso 1 1 d . . . . .
H66C H 1.161293 0.653108 0.826111 0.216 Uiso 1 1 calc R U . . .
H66B H 1.251817 0.623168 0.830602 0.216 Uiso 1 1 calc R U . . .
H66A H 1.201421 0.643314 0.739546 0.216 Uiso 1 1 calc R U . . .
C57 C 0.5051(2) 0.28688(7) 0.9375(2) 0.0458(7) Uani 0.487(9) 1 d . . P B 1
H57A H 0.508654 0.281474 0.876112 0.055 Uiso 0.487(9) 1 calc R U P B 1
H57B H 0.458060 0.268656 0.955965 0.055 Uiso 0.487(9) 1 calc R U P B 1
C58 C 0.6093(5) 0.28543(16) 0.9969(4) 0.0376(16) Uani 0.487(9) 1 d . . P B 1
H58A H 0.626000 0.259614 1.018452 0.045 Uiso 0.487(9) 1 calc R U P B 1
H58B H 0.662396 0.293885 0.965835 0.045 Uiso 0.487(9) 1 calc R U P B 1
C59 C 0.6054(2) 0.31012(8) 1.06882(19) 0.0482(7) Uani 0.487(9) 1 d . . P B 1
H59A H 0.674352 0.320813 1.094074 0.058 Uiso 0.487(9) 1 calc R U P B 1
H59B H 0.580880 0.296650 1.115638 0.058 Uiso 0.487(9) 1 calc R U P B 1
C57A C 0.5051(2) 0.28688(7) 0.9375(2) 0.0458(7) Uani 0.513(9) 1 d . . P B 2
H57C H 0.444695 0.270706 0.914287 0.055 Uiso 0.513(9) 1 calc R U P B 2
H57D H 0.550659 0.286263 0.895393 0.055 Uiso 0.513(9) 1 calc R U P B 2
C58A C 0.5579(5) 0.27344(14) 1.0179(3) 0.0334(15) Uani 0.513(9) 1 d . . P B 2
H58C H 0.612953 0.255810 1.010978 0.040 Uiso 0.513(9) 1 calc R U P B 2
H58D H 0.510657 0.260630 1.049090 0.040 Uiso 0.513(9) 1 calc R U P B 2
C59A C 0.6054(2) 0.31012(8) 1.06882(19) 0.0482(7) Uani 0.513(9) 1 d . . P B 2
H59C H 0.609735 0.307694 1.132686 0.058 Uiso 0.513(9) 1 calc R U P B 2
H59D H 0.675088 0.315328 1.059162 0.058 Uiso 0.513(9) 1 calc R U P B 2

loop_
_atom_site_aniso_label
_atom_site_aniso_U_11
_atom_site_aniso_U_22
_atom_site_aniso_U_33
_atom_site_aniso_U_23
_atom_site_aniso_U_13
_atom_site_aniso_U_12
Si1 0.0271(3) 0.0235(3) 0.0201(3) 0.0004(2) 0.0035(2) -0.0069(2)
Si2 0.0209(3) 0.0193(2) 0.0170(2) -0.00065(18) 0.00052(19) -0.00154(19)
Si3 0.0312(3) 0.0194(3) 0.0201(3) 0.00370(19) 0.0067(2) -0.0007(2)
Si4 0.0374(3) 0.0192(3) 0.0205(3) 0.0009(2) 0.0101(2) 0.0028(2)
Mg1 0.0234(3) 0.0182(3) 0.0184(3) 0.0011(2) 0.0017(2) -0.0018(2)
Mg2 0.0283(3) 0.0198(3) 0.0190(3) 0.0008(2) 0.0059(3) -0.0021(3)
O1 0.0262(7) 0.0202(6) 0.0178(6) -0.0005(5) 0.0026(5) -0.0040(5)
O2 0.0341(8) 0.0189(6) 0.0190(7) 0.0017(5) 0.0079(6) -0.0005(6)
O3 0.0315(8) 0.0227(7) 0.0327(8) -0.0002(6) -0.0095(6) 0.0009(6)
N1 0.0254(8) 0.0232(8) 0.0198(8) 0.0027(6) 0.0049(7) -0.0021(6)
N2 0.0233(8) 0.0205(8) 0.0177(8) -0.0007(6) 0.0028(6) -0.0008(6)
N3 0.0265(8) 0.0235(8) 0.0176(8) 0.0020(6) 0.0046(6) -0.0016(7)
N4 0.0316(9) 0.0191(8) 0.0187(8) -0.0013(6) 0.0058(7) -0.0046(7)
C1 0.0271(10) 0.0232(9) 0.0236(10) -0.0005(8) 0.0067(8) -0.0052(8)
C2 0.0352(12) 0.0276(10) 0.0226(10) -0.0005(8) 0.0075(9) -0.0049(9)
C3 0.0446(14) 0.0446(14) 0.0254(11) 0.0007(10) 0.0134(10) -0.0032(11)
C4 0.0452(14) 0.0507(15) 0.0364(13) -0.0071(11) 0.0214(11) -0.0028(12)
C5 0.0348(12) 0.0357(12) 0.0467(14) -0.0013(10) 0.0155(11) 0.0018(10)
C6 0.0292(11) 0.0276(10) 0.0341(12) 0.0022(9) 0.0094(9) -0.0032(8)
C7 0.0423(13) 0.0355(12) 0.0206(10) 0.0060(9) 0.0079(9) 0.0032(10)
C8 0.0443(14) 0.0496(15) 0.0278(12) 0.0090(10) 0.0015(10) -0.0007(11)
C9 0.0696(19) 0.0340(13) 0.0397(14) 0.0069(11) 0.0087(13) 0.0033(12)
C10 0.0301(12) 0.0413(13) 0.0452(14) 0.0154(11) 0.0113(10) 0.0063(10)
C11 0.0296(13) 0.083(2) 0.0436(15) 0.0213(15) 0.0042(11) 0.0028(13)
C12 0.0576(18) 0.0444(16) 0.083(2) 0.0265(16) 0.0334(17) 0.0191(14)
C13 0.0525(15) 0.0246(11) 0.0334(12) -0.0010(9) 0.0141(11) -0.0099(10)
C14 0.0324(12) 0.0514(15) 0.0329(12) -0.0040(11) 0.0010(10) -0.0136(11)
C15 0.0255(10) 0.0441(13) 0.0229(10) -0.0025(9) 0.0019(8) -0.0065(9)
C16 0.0382(12) 0.0221(10) 0.0266(10) -0.0002(8) 0.0030(9) 0.0026(9)
C17 0.0245(10) 0.0211(9) 0.0166(9) 0.0020(7) 0.0014(7) -0.0034(7)
C18 0.0274(10) 0.0236(10) 0.0199(9) -0.0002(7) 0.0024(8) -0.0021(8)
C19 0.0347(12) 0.0327(11) 0.0201(10) -0.0039(8) 0.0033(9) -0.0061(9)
C20 0.0338(12) 0.0432(13) 0.0191(10) 0.0010(9) -0.0035(9) -0.0108(10)
C21 0.0224(10) 0.0436(13) 0.0266(11) 0.0070(9) -0.0015(8) -0.0044(9)
C22 0.0247(10) 0.0299(10) 0.0220(10) 0.0055(8) 0.0043(8) -0.0014(8)
C23 0.0302(11) 0.0297(11) 0.0224(10) -0.0056(8) 0.0042(8) 0.0044(8)
C24 0.0273(11) 0.0498(14) 0.0342(12) 0.0012(10) 0.0058(9) -0.0004(10)
C25 0.0471(15) 0.0372(14) 0.0532(16) -0.0144(12) 0.0048(12) 0.0130(11)
C26 0.0273(11) 0.0390(12) 0.0277(11) 0.0047(9) 0.0047(9) 0.0078(9)
C27 0.0497(15) 0.0374(13) 0.0389(13) 0.0055(10) 0.0089(11) 0.0134(11)
C28 0.0292(12) 0.074(2) 0.0398(14) 0.0065(13) 0.0099(11) 0.0123(12)
C29 0.0257(10) 0.0235(10) 0.0205(10) 0.0025(7) 0.0060(8) -0.0013(8)
C30 0.0262(10) 0.0340(11) 0.0203(10) 0.0031(8) 0.0041(8) -0.0020(8)
C31 0.0319(12) 0.0617(16) 0.0196(10) 0.0049(10) 0.0062(9) -0.0025(11)
C32 0.0355(13) 0.076(2) 0.0271(12) 0.0051(12) 0.0139(10) -0.0007(13)
C33 0.0248(11) 0.0620(17) 0.0326(12) 0.0052(11) 0.0087(9) 0.0034(11)
C34 0.0261(10) 0.0319(11) 0.0253(11) 0.0028(8) 0.0045(8) -0.0004(8)
C35 0.0261(10) 0.0369(12) 0.0192(10) 0.0034(8) 0.0025(8) -0.0016(9)
C36 0.0306(12) 0.0413(13) 0.0371(13) 0.0024(10) 0.0023(10) -0.0070(10)
C37 0.0343(12) 0.0430(13) 0.0349(12) 0.0088(10) 0.0042(10) 0.0030(10)
C38 0.0257(10) 0.0340(11) 0.0271(11) 0.0036(9) 0.0026(8) 0.0017(9)
C39 0.0423(14) 0.0336(13) 0.0420(14) 0.0085(10) -0.0012(11) -0.0032(10)
C40 0.0320(12) 0.0340(12) 0.0422(14) 0.0060(10) -0.0052(10) -0.0027(10)
C41 0.0447(13) 0.0270(11) 0.0311(12) 0.0080(9) 0.0115(10) 0.0074(9)
C42 0.0464(14) 0.0269(11) 0.0328(12) 0.0006(9) 0.0108(10) -0.0094(10)
C43 0.090(2) 0.0214(11) 0.0310(12) 0.0000(9) 0.0202(13) 0.0039(12)
C44 0.0376(13) 0.0598(16) 0.0278(12) 0.0053(11) 0.0104(10) 0.0088(12)
C45 0.0484(13) 0.0197(9) 0.0185(10) -0.0012(7) 0.0090(9) -0.0100(9)
C46 0.0466(14) 0.0353(12) 0.0207(10) -0.0027(9) 0.0048(9) -0.0199(10)
C47 0.0622(18) 0.0542(16) 0.0282(13) -0.0069(11) 0.0033(12) -0.0351(14)
C48 0.091(2) 0.0551(17) 0.0222(12) -0.0116(11) 0.0072(13) -0.0441(17)
C49 0.097(2) 0.0358(13) 0.0234(12) -0.0102(10) 0.0235(13) -0.0264(14)
C50 0.0674(17) 0.0223(10) 0.0229(11) -0.0010(8) 0.0174(11) -0.0105(10)
C51 0.0317(12) 0.0542(15) 0.0244(11) -0.0038(10) 0.0022(9) -0.0155(11)
C52 0.0383(14) 0.0627(18) 0.0362(14) -0.0102(12) 0.0034(11) -0.0080(12)
C53 0.0459(15) 0.079(2) 0.0320(13) 0.0041(13) 0.0068(11) -0.0274(15)
C54 0.0677(17) 0.0297(12) 0.0281(12) 0.0003(9) 0.0242(12) 0.0022(11)
C55 0.0608(17) 0.0372(13) 0.0262(12) -0.0020(10) 0.0098(11) -0.0170(12)
C56 0.128(4) 0.0336(15) 0.094(3) 0.0017(16) 0.078(3) 0.0048(18)
C60 0.0368(12) 0.0322(11) 0.0226(10) 0.0001(9) -0.0039(9) 0.0001(9)
C57 0.0428(14) 0.0240(11) 0.0571(17) -0.0041(11) -0.0168(12) 0.0075(10)
C58 0.029(3) 0.030(3) 0.049(3) 0.001(2) -0.001(2) 0.003(2)
C59 0.0492(16) 0.0410(14) 0.0414(14) -0.0003(11) -0.0169(12) 0.0082(12)
C57A 0.0428(14) 0.0240(11) 0.0571(17) -0.0041(11) -0.0168(12) 0.0075(10)
C58A 0.038(3) 0.030(2) 0.027(2) 0.0023(18) -0.003(2) 0.006(2)
C59A 0.0492(16) 0.0410(14) 0.0414(14) -0.0003(11) -0.0169(12) 0.0082(12)

loop_
_atom_type_symbol
_atom_type_description
_atom_type_scat_dispersion_real
_atom_type_scat_dispersion_imag
_atom_type_scat_source
C C 0.0181 0.0091 'International Tables Vol C Tables 4.2.6.8 and 6.1.1.4'
H H 0.0000 0.0000 'International Tables Vol C Tables 4.2.6.8 and 6.1.1.4'
N N 0.0311 0.0180 'International Tables Vol C Tables 4.2.6.8 and 6.1.1.4'
O O 0.0492 0.0322 'International Tables Vol C Tables 4.2.6.8 and 6.1.1.4'
Mg Mg 0.1719 0.1771 'International Tables Vol C Tables 4.2.6.8 and 6.1.1.4'
Si Si 0.2541 0.3302 'International Tables Vol C Tables 4.2.6.8 and 6.1.1.4'

loop_
_exptl_crystal_face_index_h
_exptl_crystal_face_index_k
_exptl_crystal_face_index_l
_exptl_crystal_face_perp_dist
2 -16 6 0.1561
5 9 -9 0.1577
-7 0 7 0.0911
-1 -23 -1 0.1049
7 -8 3 0.1419
5 15 3 0.1212
-7 6 -3 0.1088
-7 -10 -3 0.1013
-2 -9 -8 0.1569
1 -17 -7 0.1226
4 -20 -3 0.095
-4 20 4 0.1212
5 18 -3 0.104
8 5 -1 0.0785
-8 5 0 0.0792
-5 -18 3 0.1021
-3 -21 3 0.108
4 -10 7 0.1692
-2 6 10 0.1673
6 -16 -1 0.0927
6 -16 -4 0.0833
3 -8 -9 0.1428
-1 3 -9 0.1756
-6 16 0 0.0894
8 -7 -4 0.0835
8 -11 -2 0.0833
-9 -1 3 0.0798
5 15 -6 0.1253
9 0 -3 0.0754
-2 23 -1 0.1018
2 22 0 0.097
0 -22 -4 0.0945

loop_
_geom_angle_atom_site_label_1
_geom_angle_atom_site_label_2
_geom_angle_atom_site_label_3
_geom_angle
_geom_angle_site_symmetry_1
_geom_angle_site_symmetry_3
_geom_angle_publ_flag
N1 Si1 O1 96.78(8) . . ?
N1 Si1 C14 119.89(11) . . ?
O1 Si1 C14 107.82(10) . . ?
N1 Si1 C13 116.86(10) . . ?
O1 Si1 C13 109.94(10) . . ?
C14 Si1 C13 104.84(12) . . ?
N1 Si1 Mg1 46.90(6) . . ?
O1 Si1 Mg1 50.14(5) . . ?
C14 Si1 Mg1 131.55(9) . . ?
C13 Si1 Mg1 122.73(9) . . ?
N2 Si2 O1 115.09(8) . . ?
N2 Si2 C16 115.92(9) . . ?
O1 Si2 C16 106.74(9) . . ?
N2 Si2 C15 104.93(10) . . ?
O1 Si2 C15 101.84(9) . . ?
C16 Si2 C15 111.47(11) . . ?
N2 Si2 Mg2 38.33(6) . . ?
O1 Si2 Mg2 107.90(5) . . ?
C16 Si2 Mg2 144.19(8) . . ?
C15 Si2 Mg2 69.70(8) . . ?
N3 Si3 O2 94.64(8) . . ?
N3 Si3 C42 116.27(10) . . ?
O2 Si3 C42 112.79(9) . . ?
N3 Si3 C41 116.40(10) . . ?
O2 Si3 C41 107.86(9) . . ?
C42 Si3 C41 108.10(11) . . ?
N3 Si3 Mg2 46.18(6) . . ?
O2 Si3 Mg2 49.26(5) . . ?
C42 Si3 Mg2 134.86(8) . . ?
C41 Si3 Mg2 116.78(8) . . ?
N4 Si4 O2 112.37(8) . . ?
N4 Si4 C44 111.08(11) . . ?
O2 Si4 C44 102.27(10) . . ?
N4 Si4 C43 112.13(11) . . ?
O2 Si4 C43 107.03(10) . . ?
C44 Si4 C43 111.49(14) . . ?
N4 Mg1 N1 140.31(8) . . ?
N4 Mg1 O3 104.83(7) . . ?
N1 Mg1 O3 107.87(7) . . ?
N4 Mg1 O1 118.21(7) . . ?
N1 Mg1 O1 75.05(6) . . ?
O3 Mg1 O1 103.41(6) . . ?
N4 Mg1 Si1 144.30(6) . . ?
N1 Mg1 Si1 37.10(5) . . ?
O3 Mg1 Si1 107.11(5) . . ?
O1 Mg1 Si1 38.12(4) . . ?
N3 Mg2 N2 147.96(8) . . ?
N3 Mg2 O2 77.54(7) . . ?
N2 Mg2 O2 131.38(7) . . ?
N3 Mg2 Si3 38.71(5) . . ?
N2 Mg2 Si3 161.03(6) . . ?
O2 Mg2 Si3 39.41(4) . . ?
N3 Mg2 Si2 158.99(6) . . ?
N2 Mg2 Si2 32.17(5) . . ?
O2 Mg2 Si2 115.10(5) . . ?
Si3 Mg2 Si2 153.48(3) . . ?
Si2 O1 Si1 134.84(9) . . ?
Si2 O1 Mg1 133.40(8) . . ?
Si1 O1 Mg1 91.75(7) . . ?
Si4 O2 Si3 133.77(9) . . ?
Si4 O2 Mg2 133.16(8) . . ?
Si3 O2 Mg2 91.33(7) . . ?
C57A O3 C60 108.41(17) . . ?
C57 O3 C60 108.41(17) . . ?
C57A O3 Mg1 123.06(13) . . ?
C57 O3 Mg1 123.06(13) . . ?
C60 O3 Mg1 127.89(13) . . ?
C1 N1 Si1 127.88(14) . . ?
C1 N1 Mg1 136.06(14) . . ?
Si1 N1 Mg1 95.99(8) . . ?
C17 N2 Si2 129.14(13) . . ?
C17 N2 Mg2 118.45(12) . . ?
Si2 N2 Mg2 109.49(9) . . ?
C29 N3 Si3 125.64(14) . . ?
C29 N3 Mg2 139.18(14) . . ?
Si3 N3 Mg2 95.11(8) . . ?
C45 N4 Si4 117.55(13) . . ?
C45 N4 Mg1 112.95(13) . . ?
Si4 N4 Mg1 126.74(10) . . ?
C6 C1 C2 117.7(2) . . ?
C6 C1 N1 120.80(19) . . ?
C2 C1 N1 121.38(19) . . ?
C3 C2 C1 119.9(2) . . ?
C3 C2 C7 117.2(2) . . ?
C1 C2 C7 122.9(2) . . ?
C4 C3 C2 121.8(2) . . ?
C4 C3 H3 119.1 . . ?
C2 C3 H3 119.1 . . ?
C3 C4 C5 118.6(2) . . ?
C3 C4 H4 120.7 . . ?
C5 C4 H4 120.7 . . ?
C4 C5 C6 121.9(2) . . ?
C4 C5 H5 119.1 . . ?
C6 C5 H5 119.1 . . ?
C5 C6 C1 120.0(2) . . ?
C5 C6 C10 117.7(2) . . ?
C1 C6 C10 122.3(2) . . ?
C2 C7 C8 112.1(2) . . ?
C2 C7 C9 111.7(2) . . ?
C8 C7 C9 108.7(2) . . ?
C2 C7 H7 108.1 . . ?
C8 C7 H7 108.1 . . ?
C9 C7 H7 108.1 . . ?
C7 C8 H8C 109.5 . . ?
C7 C8 H8B 109.5 . . ?
H8C C8 H8B 109.5 . . ?
C7 C8 H8A 109.5 . . ?
H8C C8 H8A 109.5 . . ?
H8B C8 H8A 109.5 . . ?
C7 C9 H9C 109.5 . . ?
C7 C9 H9B 109.5 . . ?
H9C C9 H9B 109.5 . . ?
C7 C9 H9A 109.5 . . ?
H9C C9 H9A 109.5 . . ?
H9B C9 H9A 109.5 . . ?
C6 C10 C12 111.4(2) . . ?
C6 C10 C11 110.9(2) . . ?
C12 C10 C11 109.9(2) . . ?
C6 C10 H10 108.1 . . ?
C12 C10 H10 108.1 . . ?
C11 C10 H10 108.1 . . ?
C10 C11 H11C 109.5 . . ?
C10 C11 H11B 109.5 . . ?
H11C C11 H11B 109.5 . . ?
C10 C11 H11A 109.5 . . ?
H11C C11 H11A 109.5 . . ?
H11B C11 H11A 109.5 . . ?
C10 C12 H12C 109.5 . . ?
C10 C12 H12B 109.5 . . ?
H12C C12 H12B 109.5 . . ?
C10 C12 H12A 109.5 . . ?
H12C C12 H12A 109.5 . . ?
H12B C12 H12A 109.5 . . ?
Si1 C13 H13C 109.5 . . ?
Si1 C13 H13B 109.5 . . ?
H13C C13 H13B 109.5 . . ?
Si1 C13 H13A 109.5 . . ?
H13C C13 H13A 109.5 . . ?
H13B C13 H13A 109.5 . . ?
Si1 C14 H14C 109.5 . . ?
Si1 C14 H14B 109.5 . . ?
H14C C14 H14B 109.5 . . ?
Si1 C14 H14A 109.5 . . ?
H14C C14 H14A 109.5 . . ?
H14B C14 H14A 109.5 . . ?
Si2 C15 H15C 109.5 . . ?
Si2 C15 H15B 109.5 . . ?
H15C C15 H15B 109.5 . . ?
Si2 C15 H15A 109.5 . . ?
H15C C15 H15A 109.5 . . ?
H15B C15 H15A 109.5 . . ?
Si2 C16 H16C 109.5 . . ?
Si2 C16 H16B 109.5 . . ?
H16C C16 H16B 109.5 . . ?
Si2 C16 H16A 109.5 . . ?
H16C C16 H16A 109.5 . . ?
H16B C16 H16A 109.5 . . ?
C22 C17 C18 118.51(18) . . ?
C22 C17 N2 120.71(18) . . ?
C18 C17 N2 120.63(18) . . ?
C19 C18 C17 119.4(2) . . ?
C19 C18 C23 117.67(19) . . ?
C17 C18 C23 122.73(18) . . ?
C20 C19 C18 121.7(2) . . ?
C20 C19 H19 119.1 . . ?
C18 C19 H19 119.1 . . ?
C19 C20 C21 119.1(2) . . ?
C19 C20 H20 120.4 . . ?
C21 C20 H20 120.4 . . ?
C20 C21 C22 121.5(2) . . ?
C20 C21 H21 119.3 . . ?
C22 C21 H21 119.3 . . ?
C21 C22 C17 119.7(2) . . ?
C21 C22 C26 118.8(2) . . ?
C17 C22 C26 121.28(19) . . ?
C18 C23 C25 113.4(2) . . ?
C18 C23 C24 109.99(18) . . ?
C25 C23 C24 109.8(2) . . ?
C18 C23 H23 107.8 . . ?
C25 C23 H23 107.8 . . ?
C24 C23 H23 107.8 . . ?
C23 C24 H24C 109.5 . . ?
C23 C24 H24B 109.5 . . ?
H24C C24 H24B 109.5 . . ?
C23 C24 H24A 109.5 . . ?
H24C C24 H24A 109.5 . . ?
H24B C24 H24A 109.5 . . ?
C23 C25 H25C 109.5 . . ?
C23 C25 H25B 109.5 . . ?
H25C C25 H25B 109.5 . . ?
C23 C25 H25A 109.5 . . ?
H25C C25 H25A 109.5 . . ?
H25B C25 H25A 109.5 . . ?
C22 C26 C28 114.2(2) . . ?
C22 C26 C27 108.47(19) . . ?
C28 C26 C27 109.7(2) . . ?
C22 C26 H26 108.1 . . ?
C28 C26 H26 108.1 . . ?
C27 C26 H26 108.1 . . ?
C26 C27 H27C 109.5 . . ?
C26 C27 H27B 109.5 . . ?
H27C C27 H27B 109.5 . . ?
C26 C27 H27A 109.5 . . ?
H27C C27 H27A 109.5 . . ?
H27B C27 H27A 109.5 . . ?
C26 C28 H28C 109.5 . . ?
C26 C28 H28B 109.5 . . ?
H28C C28 H28B 109.5 . . ?
C26 C28 H28A 109.5 . . ?
H28C C28 H28A 109.5 . . ?
H28B C28 H28A 109.5 . . ?
C30 C29 N3 120.58(18) . . ?
C30 C29 C34 119.31(19) . . ?
N3 C29 C34 120.10(18) . . ?
C31 C30 C29 119.1(2) . . ?
C31 C30 C35 119.05(19) . . ?
C29 C30 C35 121.87(19) . . ?
C32 C31 C30 121.6(2) . . ?
C32 C31 H31 119.2 . . ?
C30 C31 H31 119.2 . . ?
C31 C32 C33 119.7(2) . . ?
C31 C32 H32 120.2 . . ?
C33 C32 H32 120.2 . . ?
C32 C33 C34 121.1(2) . . ?
C32 C33 H33 119.4 . . ?
C34 C33 H33 119.4 . . ?
C33 C34 C29 119.3(2) . . ?
C33 C34 C38 119.1(2) . . ?
C29 C34 C38 121.54(19) . . ?
C30 C35 C37 112.44(19) . . ?
C30 C35 C36 111.36(19) . . ?
C37 C35 C36 110.46(19) . . ?
C30 C35 H35 107.4 . . ?
C37 C35 H35 107.4 . . ?
C36 C35 H35 107.4 . . ?
C35 C36 H36C 109.5 . . ?
C35 C36 H36B 109.5 . . ?
H36C C36 H36B 109.5 . . ?
C35 C36 H36A 109.5 . . ?
H36C C36 H36A 109.5 . . ?
H36B C36 H36A 109.5 . . ?
C35 C37 H37C 109.5 . . ?
C35 C37 H37B 109.5 . . ?
H37C C37 H37B 109.5 . . ?
C35 C37 H37A 109.5 . . ?
H37C C37 H37A 109.5 . . ?
H37B C37 H37A 109.5 . . ?
C34 C38 C40 113.35(19) . . ?
C34 C38 C39 110.65(19) . . ?
C40 C38 C39 109.62(19) . . ?
C34 C38 H38 107.7 . . ?
C40 C38 H38 107.7 . . ?
C39 C38 H38 107.7 . . ?
C38 C39 H39C 109.5 . . ?
C38 C39 H39B 109.5 . . ?
H39C C39 H39B 109.5 . . ?
C38 C39 H39A 109.5 . . ?
H39C C39 H39A 109.5 . . ?
H39B C39 H39A 109.5 . . ?
C38 C40 H40C 109.5 . . ?
C38 C40 H40B 109.5 . . ?
H40C C40 H40B 109.5 . . ?
C38 C40 H40A 109.5 . . ?
H40C C40 H40A 109.5 . . ?
H40B C40 H40A 109.5 . . ?
Si3 C41 H41C 109.5 . . ?
Si3 C41 H41B 109.5 . . ?
H41C C41 H41B 109.5 . . ?
Si3 C41 H41A 109.5 . . ?
H41C C41 H41A 109.5 . . ?
H41B C41 H41A 109.5 . . ?
Si3 C42 H42C 109.5 . . ?
Si3 C42 H42B 109.5 . . ?
H42C C42 H42B 109.5 . . ?
Si3 C42 H42A 109.5 . . ?
H42C C42 H42A 109.5 . . ?
H42B C42 H42A 109.5 . . ?
Si4 C43 H43C 109.5 . . ?
Si4 C43 H43B 109.5 . . ?
H43C C43 H43B 109.5 . . ?
Si4 C43 H43A 109.5 . . ?
H43C C43 H43A 109.5 . . ?
H43B C43 H43A 109.5 . . ?
Si4 C44 H44C 109.5 . . ?
Si4 C44 H44B 109.5 . . ?
H44C C44 H44B 109.5 . . ?
Si4 C44 H44A 109.5 . . ?
H44C C44 H44A 109.5 . . ?
H44B C44 H44A 109.5 . . ?
C46 C45 C50 118.5(2) . . ?
C46 C45 N4 121.98(19) . . ?
C50 C45 N4 119.5(2) . . ?
C47 C46 C45 119.7(2) . . ?
C47 C46 C51 118.1(2) . . ?
C45 C46 C51 122.18(19) . . ?
C48 C47 C46 121.1(3) . . ?
C48 C47 H47 119.4 . . ?
C46 C47 H47 119.4 . . ?
C49 C48 C47 119.7(2) . . ?
C49 C48 H48 120.2 . . ?
C47 C48 H48 120.2 . . ?
C48 C49 C50 121.5(3) . . ?
C48 C49 H49 119.3 . . ?
C50 C49 H49 119.3 . . ?
C49 C50 C45 119.3(3) . . ?
C49 C50 C54 118.5(2) . . ?
C45 C50 C54 122.2(2) . . ?
C46 C51 C52 110.3(2) . . ?
C46 C51 C53 112.6(2) . . ?
C52 C51 C53 110.0(2) . . ?
C46 C51 H51 108.0 . . ?
C52 C51 H51 108.0 . . ?
C53 C51 H51 108.0 . . ?
C51 C52 H52C 109.5 . . ?
C51 C52 H52B 109.5 . . ?
H52C C52 H52B 109.5 . . ?
C51 C52 H52A 109.5 . . ?
H52C C52 H52A 109.5 . . ?
H52B C52 H52A 109.5 . . ?
C51 C53 H53C 109.5 . . ?
C51 C53 H53B 109.5 . . ?
H53C C53 H53B 109.5 . . ?
C51 C53 H53A 109.5 . . ?
H53C C53 H53A 109.5 . . ?
H53B C53 H53A 109.5 . . ?
C50 C54 C55 110.9(2) . . ?
C50 C54 C56 112.8(3) . . ?
C55 C54 C56 109.3(2) . . ?
C50 C54 H54 107.9 . . ?
C55 C54 H54 107.9 . . ?
C56 C54 H54 107.9 . . ?
C54 C55 H55C 109.5 . . ?
C54 C55 H55B 109.5 . . ?
H55C C55 H55B 109.5 . . ?
C54 C55 H55A 109.5 . . ?
H55C C55 H55A 109.5 . . ?
H55B C55 H55A 109.5 . . ?
C54 C56 H56C 109.5 . . ?
C54 C56 H56B 109.5 . . ?
H56C C56 H56B 109.5 . . ?
C54 C56 H56A 109.5 . . ?
H56C C56 H56A 109.5 . . ?
H56B C56 H56A 109.5 . . ?
O3 C60 C59A 105.52(19) . . ?
O3 C60 C59 105.52(19) . . ?
O3 C60 H60B 110.6 . . ?
C59 C60 H60B 110.6 . . ?
O3 C60 H60A 110.6 . . ?
C59 C60 H60A 110.6 . . ?
H60B C60 H60A 108.8 . . ?
C62 C61 H61C 109.5 . . ?
C62 C61 H61B 109.5 . . ?
H61C C61 H61B 109.5 . . ?
C62 C61 H61A 109.5 . . ?
H61C C61 H61A 109.5 . . ?
H61B C61 H61A 109.5 . . ?
C63 C62 C61 116.6(6) . . ?
C63 C62 H62B 108.1 . . ?
C61 C62 H62B 108.1 . . ?
C63 C62 H62A 108.1 . . ?
C61 C62 H62A 108.1 . . ?
H62B C62 H62A 107.3 . . ?
C62 C63 C64 121.5(5) . . ?
C62 C63 H63B 107.0 . . ?
C64 C63 H63B 107.0 . . ?
C62 C63 H63A 107.0 . . ?
C64 C63 H63A 107.0 . . ?
H63B C63 H63A 106.7 . . ?
C65 C64 C63 122.6(6) . . ?
C65 C64 H64B 106.7 . . ?
C63 C64 H64B 106.7 . . ?
C65 C64 H64A 106.7 . . ?
C63 C64 H64A 106.7 . . ?
H64B C64 H64A 106.6 . . ?
C64 C65 C66 123.3(7) . . ?
C64 C65 H65B 106.5 . . ?
C66 C65 H65B 106.5 . . ?
C64 C65 H65A 106.5 . . ?
C66 C65 H65A 106.5 . . ?
H65B C65 H65A 106.5 . . ?
C65 C66 H66C 109.5 . . ?
C65 C66 H66B 109.5 . . ?
H66C C66 H66B 109.5 . . ?
C65 C66 H66A 109.5 . . ?
H66C C66 H66A 109.5 . . ?
H66B C66 H66A 109.5 . . ?
O3 C57 C58 104.1(3) . . ?
O3 C57 H57A 110.9 . . ?
C58 C57 H57A 110.9 . . ?
O3 C57 H57B 110.9 . . ?
C58 C57 H57B 110.9 . . ?
H57A C57 H57B 108.9 . . ?
C59 C58 C57 105.9(4) . . ?
C59 C58 H58A 110.6 . . ?
C57 C58 H58A 110.6 . . ?
C59 C58 H58B 110.6 . . ?
C57 C58 H58B 110.6 . . ?
H58A C58 H58B 108.7 . . ?
C58 C59 C60 105.0(3) . . ?
C58 C59 H59A 110.8 . . ?
C60 C59 H59A 110.8 . . ?
C58 C59 H59B 110.8 . . ?
C60 C59 H59B 110.8 . . ?
H59A C59 H59B 108.8 . . ?
C58A C57A O3 110.4(3) . . ?
C58A C57A H57C 109.6 . . ?
O3 C57A H57C 109.6 . . ?
C58A C57A H57D 109.6 . . ?
O3 C57A H57D 109.6 . . ?
H57C C57A H57D 108.1 . . ?
C57A C58A C59A 103.4(3) . . ?
C57A C58A H58C 111.1 . . ?
C59A C58A H58C 111.1 . . ?
C57A C58A H58D 111.1 . . ?
C59A C58A H58D 111.1 . . ?
H58C C58A H58D 109.0 . . ?
C60 C59A C58A 103.7(2) . . ?
C60 C59A H59C 111.0 . . ?
C58A C59A H59C 111.0 . . ?
C60 C59A H59D 111.0 . . ?
C58A C59A H59D 111.0 . . ?
H59C C59A H59D 109.0 . . ?

loop_
_geom_bond_atom_site_label_1
_geom_bond_atom_site_label_2
_geom_bond_distance
_geom_bond_site_symmetry_2
_geom_bond_publ_flag
Si1 N1 1.6809(18) . ?
Si1 O1 1.7113(15) . ?
Si1 C14 1.856(2) . ?
Si1 C13 1.874(2) . ?
Si1 Mg1 2.7712(8) . ?
Si2 N2 1.6896(17) . ?
Si2 O1 1.6938(15) . ?
Si2 C16 1.861(2) . ?
Si2 C15 1.873(2) . ?
Si2 Mg2 2.9911(8) . ?
Si3 N3 1.6905(18) . ?
Si3 O2 1.7098(14) . ?
Si3 C42 1.856(2) . ?
Si3 C41 1.868(2) . ?
Si3 Mg2 2.6922(8) . ?
Si4 N4 1.6921(18) . ?
Si4 O2 1.7025(15) . ?
Si4 C44 1.858(3) . ?
Si4 C43 1.859(2) . ?
Mg1 N4 2.0188(18) . ?
Mg1 N1 2.0346(18) . ?
Mg1 O3 2.0511(16) . ?
Mg1 O1 2.1281(15) . ?
Mg2 N3 1.9502(18) . ?
Mg2 N2 1.9680(18) . ?
Mg2 O2 2.0402(15) . ?
O3 C57A 1.457(3) . ?
O3 C57 1.457(3) . ?
O3 C60 1.466(3) . ?
N1 C1 1.422(3) . ?
N2 C17 1.430(2) . ?
N3 C29 1.416(3) . ?
N4 C45 1.432(3) . ?
C1 C6 1.419(3) . ?
C1 C2 1.421(3) . ?
C2 C3 1.399(3) . ?
C2 C7 1.509(3) . ?
C3 C4 1.378(4) . ?
C3 H3 0.9500 . ?
C4 C5 1.381(4) . ?
C4 H4 0.9500 . ?
C5 C6 1.396(3) . ?
C5 H5 0.9500 . ?
C6 C10 1.523(3) . ?
C7 C8 1.535(3) . ?
C7 C9 1.538(3) . ?
C7 H7 1.0000 . ?
C8 H8C 0.9800 . ?
C8 H8B 0.9800 . ?
C8 H8A 0.9800 . ?
C9 H9C 0.9800 . ?
C9 H9B 0.9800 . ?
C9 H9A 0.9800 . ?
C10 C12 1.530(4) . ?
C10 C11 1.539(4) . ?
C10 H10 1.0000 . ?
C11 H11C 0.9800 . ?
C11 H11B 0.9800 . ?
C11 H11A 0.9800 . ?
C12 H12C 0.9800 . ?
C12 H12B 0.9800 . ?
C12 H12A 0.9800 . ?
C13 H13C 0.9800 . ?
C13 H13B 0.9800 . ?
C13 H13A 0.9800 . ?
C14 H14C 0.9800 . ?
C14 H14B 0.9800 . ?
C14 H14A 0.9800 . ?
C15 H15C 0.9800 . ?
C15 H15B 0.9800 . ?
C15 H15A 0.9800 . ?
C16 H16C 0.9800 . ?
C16 H16B 0.9800 . ?
C16 H16A 0.9800 . ?
C17 C22 1.416(3) . ?
C17 C18 1.420(3) . ?
C18 C19 1.402(3) . ?
C18 C23 1.515(3) . ?
C19 C20 1.379(3) . ?
C19 H19 0.9500 . ?
C20 C21 1.382(4) . ?
C20 H20 0.9500 . ?
C21 C22 1.401(3) . ?
C21 H21 0.9500 . ?
C22 C26 1.511(3) . ?
C23 C25 1.530(3) . ?
C23 C24 1.533(3) . ?
C23 H23 1.0000 . ?
C24 H24C 0.9800 . ?
C24 H24B 0.9800 . ?
C24 H24A 0.9800 . ?
C25 H25C 0.9800 . ?
C25 H25B 0.9800 . ?
C25 H25A 0.9800 . ?
C26 C28 1.533(3) . ?
C26 C27 1.536(3) . ?
C26 H26 1.0000 . ?
C27 H27C 0.9800 . ?
C27 H27B 0.9800 . ?
C27 H27A 0.9800 . ?
C28 H28C 0.9800 . ?
C28 H28B 0.9800 . ?
C28 H28A 0.9800 . ?
C29 C30 1.414(3) . ?
C29 C34 1.417(3) . ?
C30 C31 1.393(3) . ?
C30 C35 1.521(3) . ?
C31 C32 1.378(4) . ?
C31 H31 0.9500 . ?
C32 C33 1.382(4) . ?
C32 H32 0.9500 . ?
C33 C34 1.394(3) . ?
C33 H33 0.9500 . ?
C34 C38 1.524(3) . ?
C35 C37 1.529(3) . ?
C35 C36 1.533(3) . ?
C35 H35 1.0000 . ?
C36 H36C 0.9800 . ?
C36 H36B 0.9800 . ?
C36 H36A 0.9800 . ?
C37 H37C 0.9800 . ?
C37 H37B 0.9800 . ?
C37 H37A 0.9800 . ?
C38 C40 1.528(3) . ?
C38 C39 1.529(3) . ?
C38 H38 1.0000 . ?
C39 H39C 0.9800 . ?
C39 H39B 0.9800 . ?
C39 H39A 0.9800 . ?
C40 H40C 0.9800 . ?
C40 H40B 0.9800 . ?
C40 H40A 0.9800 . ?
C41 H41C 0.9800 . ?
C41 H41B 0.9800 . ?
C41 H41A 0.9800 . ?
C42 H42C 0.9800 . ?
C42 H42B 0.9800 . ?
C42 H42A 0.9800 . ?
C43 H43C 0.9800 . ?
C43 H43B 0.9800 . ?
C43 H43A 0.9800 . ?
C44 H44C 0.9800 . ?
C44 H44B 0.9800 . ?
C44 H44A 0.9800 . ?
C45 C46 1.411(4) . ?
C45 C50 1.421(3) . ?
C46 C47 1.396(3) . ?
C46 C51 1.520(3) . ?
C47 C48 1.380(4) . ?
C47 H47 0.9500 . ?
C48 C49 1.369(5) . ?
C48 H48 0.9500 . ?
C49 C50 1.399(4) . ?
C49 H49 0.9500 . ?
C50 C54 1.515(4) . ?
C51 C52 1.527(4) . ?
C51 C53 1.534(3) . ?
C51 H51 1.0000 . ?
C52 H52C 0.9800 . ?
C52 H52B 0.9800 . ?
C52 H52A 0.9800 . ?
C53 H53C 0.9800 . ?
C53 H53B 0.9800 . ?
C53 H53A 0.9800 . ?
C54 C55 1.522(3) . ?
C54 C56 1.539(4) . ?
C54 H54 1.0000 . ?
C55 H55C 0.9800 . ?
C55 H55B 0.9800 . ?
C55 H55A 0.9800 . ?
C56 H56C 0.9800 . ?
C56 H56B 0.9800 . ?
C56 H56A 0.9800 . ?
C60 C59A 1.513(3) . ?
C60 C59 1.513(3) . ?
C60 H60B 0.9900 . ?
C60 H60A 0.9900 . ?
C61 C62 1.499(8) . ?
C61 H61C 0.9800 . ?
C61 H61B 0.9800 . ?
C61 H61A 0.9800 . ?
C62 C63 1.435(8) . ?
C62 H62B 0.9900 . ?
C62 H62A 0.9900 . ?
C63 C64 1.459(7) . ?
C63 H63B 0.9900 . ?
C63 H63A 0.9900 . ?
C64 C65 1.398(9) . ?
C64 H64B 0.9900 . ?
C64 H64A 0.9900 . ?
C65 C66 1.420(9) . ?
C65 H65B 0.9900 . ?
C65 H65A 0.9900 . ?
C66 H66C 0.9800 . ?
C66 H66B 0.9800 . ?
C66 H66A 0.9800 . ?
C57 C58 1.485(6) . ?
C57 H57A 0.9900 . ?
C57 H57B 0.9900 . ?
C58 C59 1.438(6) . ?
C58 H58A 0.9900 . ?
C58 H58B 0.9900 . ?
C59 H59A 0.9900 . ?
C59 H59B 0.9900 . ?
C57A C58A 1.379(5) . ?
C57A H57C 0.9900 . ?
C57A H57D 0.9900 . ?
C58A C59A 1.589(6) . ?
C58A H58C 0.9900 . ?
C58A H58D 0.9900 . ?
C59A H59C 0.9900 . ?
C59A H59D 0.9900 . ?

loop_
_platon_squeeze_void_nr
_platon_squeeze_void_average_x
_platon_squeeze_void_average_y
_platon_squeeze_void_average_z
_platon_squeeze_void_volume
_platon_squeeze_void_count_electrons
_platon_squeeze_void_content
1 0.000 0.500 0.000 168 21 ' '
2 0.080 0.171 0.779 16 0 ' '
3 0.500 0.000 0.500 168 21 ' '
4 0.419 0.671 0.721 16 0 ' '
5 0.580 0.329 0.279 16 0 ' '
6 0.919 0.829 0.221 16 0 ' '
